data_4004046
loop_
_publ_author_name
'Walenszus, Francesco'
'Evans, Jack D.'
'Bon, Volodymyr'
'Schwotzer, Friedrich'
'Senkovska, Irena'
'Kaskel, Stefan'

_publ_section_title
;
 Integration of Fluorescent Functionality into Pressure-Amplifying
 Metal--Organic Frameworks
;
_journal_issue 20
_journal_name_full 'Chemistry of Materials'
_journal_page_first 7964
_journal_page_last 7971
_journal_paper_doi 10.1021/acs.chemmater.1c01804
_journal_volume 33
_journal_year 2021
_chemical_formula_sum 'C41 H18 N2 O11 Zn2'
_chemical_formula_weight 845.31
_space_group_crystal_system cubic
_space_group_IT_number 225
_space_group_name_Hall '-F 4 2 3'
_space_group_name_H-M_alt 'F m -3 m'
_atom_sites_solution_hydrogens geom
_audit_creation_method SHELXL-2018/3
_cell_angle_alpha 90
_cell_angle_beta 90
_cell_angle_gamma 90
_cell_formula_units_Z 24
_cell_length_a 46.470(5)
_cell_length_b 46.470(5)
_cell_length_c 46.470(5)
_cell_measurement_reflns_used 623
_cell_measurement_temperature 293(2)
_cell_measurement_theta_max 25.9
_cell_measurement_theta_min 3.8
_cell_volume 100350(19)
_computing_cell_refinement 'XDSAPP 2.0'
_computing_data_collection X-Cube
_computing_data_reduction 'XDSAPP 2.0'
_computing_structure_refinement 'SHELXL-2018/3 (Sheldrick, 2018)'
_computing_structure_solution 'SHELXT 2014/5 (Sheldrick, 2014)'
_diffrn_ambient_temperature 293(2)
_diffrn_measured_fraction_theta_full 0.942
_diffrn_measured_fraction_theta_max 0.942
_diffrn_measurement_device_type 'MX-225 CCD'
_diffrn_measurement_method '\D\f scans'
_diffrn_radiation_monochromator 'Si 111'
_diffrn_radiation_type synchrotron
_diffrn_radiation_wavelength 0.895
_diffrn_reflns_av_R_equivalents 0.0319
_diffrn_reflns_av_unetI/netI 0.0152
_diffrn_reflns_Laue_measured_fraction_full 0.942
_diffrn_reflns_Laue_measured_fraction_max 0.942
_diffrn_reflns_limit_h_max 46
_diffrn_reflns_limit_h_min -42
_diffrn_reflns_limit_k_max 49
_diffrn_reflns_limit_k_min -51
_diffrn_reflns_limit_l_max 14
_diffrn_reflns_limit_l_min -49
_diffrn_reflns_number 45651
_diffrn_reflns_point_group_measured_fraction_full 0.942
_diffrn_reflns_point_group_measured_fraction_max 0.942
_diffrn_reflns_theta_full 32.188
_diffrn_reflns_theta_max 32.188
_diffrn_reflns_theta_min 0.956
_diffrn_source synchrotron
_diffrn_source_type 'BESSY BL MX-14.3'
_exptl_absorpt_coefficient_mu 0.558
_exptl_crystal_colour colorless
_exptl_crystal_density_diffrn 0.336
_exptl_crystal_description cubic
_exptl_crystal_F_000 10224
_exptl_crystal_size_max 0.06
_exptl_crystal_size_mid 0.06
_exptl_crystal_size_min 0.06
_refine_diff_density_max 1.217
_refine_diff_density_min -0.286
_refine_diff_density_rms 0.061
_refine_ls_extinction_method none
_refine_ls_goodness_of_fit_ref 1.139
_refine_ls_hydrogen_treatment constr
_refine_ls_matrix_type full
_refine_ls_number_parameters 142
_refine_ls_number_reflns 4050
_refine_ls_number_restraints 86
_refine_ls_restrained_S_all 1.138
_refine_ls_R_factor_all 0.0922
_refine_ls_R_factor_gt 0.0787
_refine_ls_shift/su_max 0.001
_refine_ls_shift/su_mean 0.000
_refine_ls_structure_factor_coef Fsqd
_refine_ls_weighting_details 'w=1/[\s^2^(Fo^2^)+(0.2000P)^2^] where P=(Fo^2^+2Fc^2^)/3'
_refine_ls_weighting_scheme calc
_refine_ls_wR_factor_gt 0.2415
_refine_ls_wR_factor_ref 0.2698
_reflns_Friedel_coverage 0.000
_reflns_number_gt 3128
_reflns_number_total 4050
_reflns_threshold_expression 'I > 2\s(I)'
_cod_data_source_file cm1c01804_si_002.cif
_cod_data_source_block DUT-140Zn
_cod_original_cell_volume 100350(35)
_cod_database_code 4004046
_shelx_shelxl_version_number 2018/3
_shelx_space_group_comment
;
The symmetry employed for this shelxl refinement is uniquely defined
by the following loop, which should always be used as a source of
symmetry information in preference to the above space-group names.
They are only intended as comments.
;

loop_
_space_group_symop_operation_xyz
'x, y, z'
'-x, -y, z'
'-x, y, -z'
'x, -y, -z'
'z, x, y'
'z, -x, -y'
'-z, -x, y'
'-z, x, -y'
'y, z, x'
'-y, z, -x'
'y, -z, -x'
'-y, -z, x'
'y, x, -z'
'-y, -x, -z'
'y, -x, z'
'-y, x, z'
'x, z, -y'
'-x, z, y'
'-x, -z, -y'
'x, -z, y'
'z, y, -x'
'z, -y, x'
'-z, y, x'
'-z, -y, -x'
'x, y+1/2, z+1/2'
'-x, -y+1/2, z+1/2'
'-x, y+1/2, -z+1/2'
'x, -y+1/2, -z+1/2'
'z, x+1/2, y+1/2'
'z, -x+1/2, -y+1/2'
'-z, -x+1/2, y+1/2'
'-z, x+1/2, -y+1/2'
'y, z+1/2, x+1/2'
'-y, z+1/2, -x+1/2'
'y, -z+1/2, -x+1/2'
'-y, -z+1/2, x+1/2'
'y, x+1/2, -z+1/2'
'-y, -x+1/2, -z+1/2'
'y, -x+1/2, z+1/2'
'-y, x+1/2, z+1/2'
'x, z+1/2, -y+1/2'
'-x, z+1/2, y+1/2'
'-x, -z+1/2, -y+1/2'
'x, -z+1/2, y+1/2'
'z, y+1/2, -x+1/2'
'z, -y+1/2, x+1/2'
'-z, y+1/2, x+1/2'
'-z, -y+1/2, -x+1/2'
'x+1/2, y, z+1/2'
'-x+1/2, -y, z+1/2'
'-x+1/2, y, -z+1/2'
'x+1/2, -y, -z+1/2'
'z+1/2, x, y+1/2'
'z+1/2, -x, -y+1/2'
'-z+1/2, -x, y+1/2'
'-z+1/2, x, -y+1/2'
'y+1/2, z, x+1/2'
'-y+1/2, z, -x+1/2'
'y+1/2, -z, -x+1/2'
'-y+1/2, -z, x+1/2'
'y+1/2, x, -z+1/2'
'-y+1/2, -x, -z+1/2'
'y+1/2, -x, z+1/2'
'-y+1/2, x, z+1/2'
'x+1/2, z, -y+1/2'
'-x+1/2, z, y+1/2'
'-x+1/2, -z, -y+1/2'
'x+1/2, -z, y+1/2'
'z+1/2, y, -x+1/2'
'z+1/2, -y, x+1/2'
'-z+1/2, y, x+1/2'
'-z+1/2, -y, -x+1/2'
'x+1/2, y+1/2, z'
'-x+1/2, -y+1/2, z'
'-x+1/2, y+1/2, -z'
'x+1/2, -y+1/2, -z'
'z+1/2, x+1/2, y'
'z+1/2, -x+1/2, -y'
'-z+1/2, -x+1/2, y'
'-z+1/2, x+1/2, -y'
'y+1/2, z+1/2, x'
'-y+1/2, z+1/2, -x'
'y+1/2, -z+1/2, -x'
'-y+1/2, -z+1/2, x'
'y+1/2, x+1/2, -z'
'-y+1/2, -x+1/2, -z'
'y+1/2, -x+1/2, z'
'-y+1/2, x+1/2, z'
'x+1/2, z+1/2, -y'
'-x+1/2, z+1/2, y'
'-x+1/2, -z+1/2, -y'
'x+1/2, -z+1/2, y'
'z+1/2, y+1/2, -x'
'z+1/2, -y+1/2, x'
'-z+1/2, y+1/2, x'
'-z+1/2, -y+1/2, -x'
'-x, -y, -z'
'x, y, -z'
'x, -y, z'
'-x, y, z'
'-z, -x, -y'
'-z, x, y'
'z, x, -y'
'z, -x, y'
'-y, -z, -x'
'y, -z, x'
'-y, z, x'
'y, z, -x'
'-y, -x, z'
'y, x, z'
'-y, x, -z'
'y, -x, -z'
'-x, -z, y'
'x, -z, -y'
'x, z, y'
'-x, z, -y'
'-z, -y, x'
'-z, y, -x'
'z, -y, -x'
'z, y, x'
'-x, -y+1/2, -z+1/2'
'x, y+1/2, -z+1/2'
'x, -y+1/2, z+1/2'
'-x, y+1/2, z+1/2'
'-z, -x+1/2, -y+1/2'
'-z, x+1/2, y+1/2'
'z, x+1/2, -y+1/2'
'z, -x+1/2, y+1/2'
'-y, -z+1/2, -x+1/2'
'y, -z+1/2, x+1/2'
'-y, z+1/2, x+1/2'
'y, z+1/2, -x+1/2'
'-y, -x+1/2, z+1/2'
'y, x+1/2, z+1/2'
'-y, x+1/2, -z+1/2'
'y, -x+1/2, -z+1/2'
'-x, -z+1/2, y+1/2'
'x, -z+1/2, -y+1/2'
'x, z+1/2, y+1/2'
'-x, z+1/2, -y+1/2'
'-z, -y+1/2, x+1/2'
'-z, y+1/2, -x+1/2'
'z, -y+1/2, -x+1/2'
'z, y+1/2, x+1/2'
'-x+1/2, -y, -z+1/2'
'x+1/2, y, -z+1/2'
'x+1/2, -y, z+1/2'
'-x+1/2, y, z+1/2'
'-z+1/2, -x, -y+1/2'
'-z+1/2, x, y+1/2'
'z+1/2, x, -y+1/2'
'z+1/2, -x, y+1/2'
'-y+1/2, -z, -x+1/2'
'y+1/2, -z, x+1/2'
'-y+1/2, z, x+1/2'
'y+1/2, z, -x+1/2'
'-y+1/2, -x, z+1/2'
'y+1/2, x, z+1/2'
'-y+1/2, x, -z+1/2'
'y+1/2, -x, -z+1/2'
'-x+1/2, -z, y+1/2'
'x+1/2, -z, -y+1/2'
'x+1/2, z, y+1/2'
'-x+1/2, z, -y+1/2'
'-z+1/2, -y, x+1/2'
'-z+1/2, y, -x+1/2'
'z+1/2, -y, -x+1/2'
'z+1/2, y, x+1/2'
'-x+1/2, -y+1/2, -z'
'x+1/2, y+1/2, -z'
'x+1/2, -y+1/2, z'
'-x+1/2, y+1/2, z'
'-z+1/2, -x+1/2, -y'
'-z+1/2, x+1/2, y'
'z+1/2, x+1/2, -y'
'z+1/2, -x+1/2, y'
'-y+1/2, -z+1/2, -x'
'y+1/2, -z+1/2, x'
'-y+1/2, z+1/2, x'
'y+1/2, z+1/2, -x'
'-y+1/2, -x+1/2, z'
'y+1/2, x+1/2, z'
'-y+1/2, x+1/2, -z'
'y+1/2, -x+1/2, -z'
'-x+1/2, -z+1/2, y'
'x+1/2, -z+1/2, -y'
'x+1/2, z+1/2, y'
'-x+1/2, z+1/2, -y'
'-z+1/2, -y+1/2, x'
'-z+1/2, y+1/2, -x'
'z+1/2, -y+1/2, -x'
'z+1/2, y+1/2, x'

loop_
_atom_site_label
_atom_site_type_symbol
_atom_site_fract_x
_atom_site_fract_y
_atom_site_fract_z
_atom_site_U_iso_or_equiv
_atom_site_adp_type
_atom_site_occupancy
_atom_site_site_symmetry_order
_atom_site_calc_flag
_atom_site_refinement_flags_posn
_atom_site_refinement_flags_adp
_atom_site_refinement_flags_occupancy
_atom_site_disorder_assembly
_atom_site_disorder_group
Zn1 Zn 0.500000 0.500000 0.35253(2) 0.0742(3) Uani 1 8 d S T P . .
Zn2 Zn 0.500000 0.500000 0.28815(2) 0.0956(4) Uani 1 8 d S T P . .
O1 O 0.45689(6) 0.500000 0.34445(6) 0.1076(8) Uani 1 2 d S T P . .
O2 O 0.45703(7) 0.500000 0.29640(7) 0.1326(11) Uani 1 2 d S T P . .
O3 O 0.500000 0.500000 0.39581(15) 0.176(3) Uani 1 8 d S T P . .
O4 O 0.500000 0.500000 0.24450(16) 0.191(4) Uani 1 8 d S T P . .
C1 C 0.44432(9) 0.500000 0.32015(8) 0.1102(12) Uani 1 2 d S T P . .
C2 C 0.41254(9) 0.500000 0.32004(8) 0.1226(14) Uani 1 2 d S T P A .
C3 C 0.39669(9) 0.500000 0.34618(9) 0.1114(13) Uani 1 2 d S T P A .
H3A H 0.406183 0.500000 0.363796 0.134 Uiso 1 2 calc R U P . .
C4 C 0.36731(9) 0.500000 0.34510(8) 0.1306(17) Uani 1 2 d S T P . .
C7 C 0.39721(11) 0.500000 0.29393(10) 0.167(3) Uani 1 2 d DS T P . .
H7A H 0.406442 0.494515 0.277047 0.200 Uiso 0.5 1 calc R U P A .
N1 N 0.32389(14) 0.5091(3) 0.32332(16) 0.160(3) Uani 0.25 1 d D U P A -1
C5 C 0.35342(11) 0.5078(3) 0.31879(11) 0.130(6) Uani 0.5 1 d D . P A -1
C6 C 0.36851(12) 0.5081(3) 0.29308(11) 0.153(6) Uani 0.5 1 d D . P A -1
H6A H 0.359730 0.513488 0.275926 0.184 Uiso 0.5 1 calc R U P A -1
C8 C 0.30476(16) 0.5138(2) 0.30060(17) 0.162(3) Uani 0.25 1 d DG U P A -1
C9 C 0.28203(15) 0.49500(19) 0.29580(15) 0.167(3) Uani 0.25 1 d G U P A -1
H9A H 0.279748 0.478889 0.307448 0.201 Uiso 0.25 1 calc R U P A -1
C10 C 0.26270(11) 0.5002(2) 0.27358(13) 0.168(3) Uani 0.25 1 d DG U P A -1
C11 C 0.26610(16) 0.5243(2) 0.25617(16) 0.170(3) Uani 0.25 1 d G U P A -1
C12 C 0.28884(18) 0.5432(2) 0.26098(18) 0.171(3) Uani 0.25 1 d G U P A -1
H12A H 0.291114 0.559280 0.249327 0.205 Uiso 0.25 1 calc R U P A -1
C13 C 0.30816(15) 0.53792(19) 0.28319(18) 0.168(3) Uani 0.25 1 d G U P A -1
H13A H 0.323374 0.550524 0.286409 0.202 Uiso 0.25 1 calc R U P A -1
C14 C 0.23817(19) 0.4877(3) 0.26183(19) 0.176(3) Uani 0.125 1 d D U P A -1
O5 O 0.2246(4) 0.4644(3) 0.2692(4) 0.191(5) Uani 0.125 1 d D U P A -1

loop_
_atom_site_aniso_label
_atom_site_aniso_U_11
_atom_site_aniso_U_22
_atom_site_aniso_U_33
_atom_site_aniso_U_23
_atom_site_aniso_U_13
_atom_site_aniso_U_12
Zn1 0.0867(4) 0.0867(4) 0.0493(4) 0.000 0.000 0.000
Zn2 0.1187(5) 0.1187(5) 0.0496(4) 0.000 0.000 0.000
O1 0.0927(17) 0.135(2) 0.0956(17) 0.000 -0.0110(13) 0.000
O2 0.114(2) 0.189(3) 0.0945(19) 0.000 0.0006(16) 0.000
O3 0.221(5) 0.221(5) 0.087(4) 0.000 0.000 0.000
O4 0.244(6) 0.244(6) 0.085(4) 0.000 0.000 0.000
C1 0.108(3) 0.135(3) 0.088(3) 0.000 -0.011(2) 0.000
C2 0.106(3) 0.178(4) 0.083(3) 0.000 -0.019(2) 0.000
C3 0.093(3) 0.155(4) 0.086(2) 0.000 -0.0303(19) 0.000
C4 0.091(3) 0.221(5) 0.079(2) 0.000 -0.0290(18) 0.000
C7 0.119(4) 0.299(8) 0.082(3) 0.000 -0.020(2) 0.000
N1 0.097(5) 0.287(9) 0.094(5) 0.025(6) -0.048(3) -0.020(6)
C5 0.101(3) 0.198(18) 0.090(3) 0.009(4) -0.037(2) 0.000(4)
C6 0.146(5) 0.23(2) 0.082(3) 0.007(5) -0.046(3) -0.001(6)
C8 0.101(4) 0.287(8) 0.100(4) 0.027(5) -0.055(3) -0.022(5)
C9 0.109(4) 0.286(8) 0.107(4) 0.028(5) -0.052(3) -0.027(5)
C10 0.107(4) 0.286(8) 0.112(4) 0.030(6) -0.061(3) -0.034(5)
C11 0.109(4) 0.284(8) 0.117(5) 0.027(5) -0.061(4) -0.036(5)
C12 0.111(4) 0.282(8) 0.119(5) 0.031(5) -0.063(4) -0.032(5)
C13 0.108(4) 0.284(8) 0.113(5) 0.029(5) -0.058(4) -0.026(5)
C14 0.117(5) 0.289(9) 0.122(6) 0.035(7) -0.062(4) -0.042(6)
O5 0.141(9) 0.297(11) 0.137(10) 0.054(9) -0.092(9) -0.055(7)

loop_
_atom_type_symbol
_atom_type_description
_atom_type_scat_dispersion_real
_atom_type_scat_dispersion_imag
_atom_type_scat_source
C C 0.0060 0.0030 'International Tables Vol C Tables 4.2.6.8 and 6.1.1.4'
H H 0.0000 0.0000 'International Tables Vol C Tables 4.2.6.8 and 6.1.1.4'
N N 0.0110 0.0060 'International Tables Vol C Tables 4.2.6.8 and 6.1.1.4'
O O 0.0180 0.0100 'International Tables Vol C Tables 4.2.6.8 and 6.1.1.4'
Zn Zn 0.0130 2.1350 'International Tables Vol C Tables 4.2.6.8 and 6.1.1.4'

loop_
_geom_angle_atom_site_label_1
_geom_angle_atom_site_label_2
_geom_angle_atom_site_label_3
_geom_angle
_geom_angle_site_symmetry_1
_geom_angle_site_symmetry_3
_geom_angle_publ_flag
O3 Zn1 O1 100.62(9) . 110 ?
O3 Zn1 O1 100.62(9) . 109_665 ?
O1 Zn1 O1 158.76(17) 110 109_665 ?
O3 Zn1 O1 100.62(9) . 2_665 ?
O1 Zn1 O1 88.05(3) 110 2_665 ?
O1 Zn1 O1 88.05(3) 109_665 2_665 ?
O3 Zn1 O1 100.62(9) . . ?
O1 Zn1 O1 88.05(3) 110 . ?
O1 Zn1 O1 88.05(3) 109_665 . ?
O1 Zn1 O1 158.76(17) 2_665 . ?
O3 Zn1 Zn2 180.0 . . ?
O1 Zn1 Zn2 79.38(9) 110 . ?
O1 Zn1 Zn2 79.38(9) 109_665 . ?
O1 Zn1 Zn2 79.38(9) 2_665 . ?
O1 Zn1 Zn2 79.38(9) . . ?
O4 Zn2 O2 100.86(10) . . ?
O4 Zn2 O2 100.86(10) . 109_665 ?
O2 Zn2 O2 87.96(4) . 109_665 ?
O4 Zn2 O2 100.86(10) . 2_665 ?
O2 Zn2 O2 158.28(19) . 2_665 ?
O2 Zn2 O2 87.96(4) 109_665 2_665 ?
O4 Zn2 O2 100.86(9) . 110 ?
O2 Zn2 O2 87.96(4) . 110 ?
O2 Zn2 O2 158.27(19) 109_665 110 ?
O2 Zn2 O2 87.96(4) 2_665 110 ?
O4 Zn2 Zn1 180.0 . . ?
O2 Zn2 Zn1 79.14(9) . . ?
O2 Zn2 Zn1 79.14(9) 109_665 . ?
O2 Zn2 Zn1 79.14(10) 2_665 . ?
O2 Zn2 Zn1 79.14(9) 110 . ?
C1 O1 Zn1 128.0(3) . . ?
C1 O2 Zn2 129.0(3) . . ?
O2 C1 O1 124.5(4) . . ?
O2 C1 C2 117.9(3) . . ?
O1 C1 C2 117.6(4) . . ?
C7 C2 C3 118.3(4) . . ?
C7 C2 C1 120.6(4) . . ?
C3 C2 C1 121.0(3) . . ?
C4 C3 C2 119.1(3) . . ?
C4 C3 H3A 120.4 . . ?
C2 C3 H3A 120.4 . . ?
C3 C4 C5 118.9(4) . . ?
C3 C4 C4 132.9(2) . 22_565 ?
C5 C4 C4 106.6(3) . 22_565 ?
C6 C7 C2 120.8(4) . . ?
C6 C7 H7A 119.6 . . ?
C2 C7 H7A 119.6 . . ?
C6 C7 H7A 110.2(4) . 99_565 ?
C2 C7 H7A 119.6(3) . 99_565 ?
H7A C7 H7A 31.8 . 99_565 ?
C5 N1 C8 121.4(8) . . ?
C6 C5 N1 129.0(5) . . ?
C6 C5 C4 120.8(5) . . ?
N1 C5 C4 109.1(5) . . ?
C5 C6 C7 117.3(5) . . ?
C5 C6 H6A 121.3 . . ?
C7 C6 H6A 121.3 . . ?
C9 C8 C13 120.0 . . ?
C9 C8 N1 120.3(6) . . ?
C13 C8 N1 119.7(6) . . ?
C10 C9 C8 120.0 . . ?
C10 C9 H9A 120.0 . . ?
C8 C9 H9A 120.0 . . ?
C11 C10 C9 120.0 . . ?
C11 C10 C14 101.7(4) . . ?
C9 C10 C14 138.3(4) . . ?
C10 C11 C12 120.0 . . ?
C13 C12 C11 120.0 . . ?
C13 C12 H12A 120.0 . . ?
C11 C12 H12A 120.0 . . ?
C12 C13 C8 120.0 . . ?
C12 C13 H13A 120.0 . . ?
C8 C13 H13A 120.0 . . ?
O5 C14 C10 130.2(11) . . ?

loop_
_geom_bond_atom_site_label_1
_geom_bond_atom_site_label_2
_geom_bond_distance
_geom_bond_site_symmetry_2
_geom_bond_publ_flag
Zn1 O3 2.011(7) . ?
Zn1 O1 2.038(3) 110 ?
Zn1 O1 2.038(3) 109_665 ?
Zn1 O1 2.038(3) 2_665 ?
Zn1 O1 2.038(3) . ?
Zn1 Zn2 2.9917(10) . ?
Zn2 O4 2.029(7) . ?
Zn2 O2 2.033(3) . ?
Zn2 O2 2.034(3) 109_665 ?
Zn2 O2 2.034(3) 2_665 ?
Zn2 O2 2.034(3) 110 ?
O1 C1 1.271(5) . ?
O2 C1 1.252(5) . ?
C1 C2 1.477(6) . ?
C2 C7 1.407(6) . ?
C2 C3 1.421(6) . ?
C3 C4 1.366(6) . ?
C3 H3A 0.9300 . ?
C4 C5 1.429(7) . ?
C4 C4 1.460(9) 22_565 ?
C7 C6 1.386(4) . ?
C7 H7A 0.9300 . ?
C7 H7A 0.9300 99_565 ?
N1 C5 1.390(5) . ?
N1 C8 1.398(4) . ?
C5 C6 1.386(4) . ?
C6 H6A 0.9300 . ?
C8 C9 1.3900 . ?
C8 C13 1.3900 . ?
C9 C10 1.3900 . ?
C9 H9A 0.9300 . ?
C10 C11 1.3900 . ?
C10 C14 1.393(5) . ?
C11 C12 1.3900 . ?
C12 C13 1.3900 . ?
C12 H12A 0.9300 . ?
C13 H13A 0.9300 . ?
C14 O5 1.297(5) . ?
